data_7119402
loop_
_publ_author_name
'Hu, Yimin'
'Ma, Jie'
'Li, Lidong'
'Hu, Qiong'
'Lv, Shuang'
'Liu, Baohua'
'Wang, Shaowu'

_publ_section_title
;
 Fused multifunctionalized dibenzoselenophenes from tetraynes.
;
_journal_issue 9
_journal_name_full 'Chemical communications (Cambridge, England)'
_journal_page_first 1542
_journal_page_last 1545
_journal_paper_doi 10.1039/c6cc09732d
_journal_volume 53
_journal_year 2017
_chemical_formula_sum 'C38 H34 O4 Se'
_chemical_formula_weight 633.61
_chemical_name_systematic
; 
 ? 
;
_space_group_IT_number 14
_symmetry_cell_setting monoclinic
_symmetry_space_group_name_Hall '-P 2ybc'
_symmetry_space_group_name_H-M 'P 1 21/c 1'
_atom_sites_solution_hydrogens geom
_atom_sites_solution_primary direct
_atom_sites_solution_secondary difmap
_audit_creation_method SHELXL-97
_audit_update_record
;
2016-11-24 deposited with the CCDC.
2017-01-04 downloaded from the CCDC.
;
_cell_angle_alpha 90.00
_cell_angle_beta 120.114(6)
_cell_angle_gamma 90.00
_cell_formula_units_Z 4
_cell_length_a 11.8983(12)
_cell_length_b 24.716(2)
_cell_length_c 12.9910(9)
_cell_measurement_reflns_used 6502
_cell_measurement_temperature 293(2)
_cell_measurement_theta_max 22.43
_cell_measurement_theta_min 2.45
_cell_volume 3304.7(5)
_computing_cell_refinement 'Bruker SMART'
_computing_data_collection 'Bruker SMART'
_computing_data_reduction 'Bruker SAINT'
_computing_molecular_graphics 'Bruker SHELXTL'
_computing_publication_material 'Bruker SHELXTL'
_computing_structure_refinement 'SHELXL-97 (Sheldrick, 1997)'
_computing_structure_solution 'SHELXS-97 (Sheldrick, 1990)'
_diffrn_ambient_temperature 293(2)
_diffrn_measured_fraction_theta_full 0.985
_diffrn_measured_fraction_theta_max 0.985
_diffrn_measurement_device_type 'CCD area detector'
_diffrn_measurement_method 'phi and omega scans'
_diffrn_radiation_monochromator graphite
_diffrn_radiation_source 'fine-focus sealed tube'
_diffrn_radiation_type MoK\a
_diffrn_radiation_wavelength 0.71073
_diffrn_reflns_av_R_equivalents 0.0519
_diffrn_reflns_av_sigmaI/netI 0.0623
_diffrn_reflns_limit_h_max 15
_diffrn_reflns_limit_h_min -15
_diffrn_reflns_limit_k_max 31
_diffrn_reflns_limit_k_min -32
_diffrn_reflns_limit_l_max 15
_diffrn_reflns_limit_l_min -16
_diffrn_reflns_number 27806
_diffrn_reflns_theta_full 27.50
_diffrn_reflns_theta_max 27.50
_diffrn_reflns_theta_min 1.65
_exptl_absorpt_coefficient_mu 1.174
_exptl_absorpt_correction_T_max 0.7906
_exptl_absorpt_correction_T_min 0.7579
_exptl_absorpt_correction_type multi-scan
_exptl_crystal_colour colorless
_exptl_crystal_density_diffrn 1.273
_exptl_crystal_density_method 'not measured'
_exptl_crystal_description block
_exptl_crystal_F_000 1312
_exptl_crystal_size_max 0.25
_exptl_crystal_size_mid 0.22
_exptl_crystal_size_min 0.21
_refine_diff_density_max 3.761
_refine_diff_density_min -0.714
_refine_diff_density_rms 0.119
_refine_ls_extinction_method none
_refine_ls_goodness_of_fit_ref 1.086
_refine_ls_hydrogen_treatment mixed
_refine_ls_matrix_type full
_refine_ls_number_parameters 345
_refine_ls_number_reflns 7475
_refine_ls_number_restraints 202
_refine_ls_restrained_S_all 1.094
_refine_ls_R_factor_all 0.1850
_refine_ls_R_factor_gt 0.1178
_refine_ls_shift/su_max 0.000
_refine_ls_shift/su_mean 0.000
_refine_ls_structure_factor_coef Fsqd
_refine_ls_weighting_details 'calc w=1/[\s^2^(Fo^2^)+(0.3000P)^2^+0.0000P] where P=(Fo^2^+2Fc^2^)/3'
_refine_ls_weighting_scheme calc
_refine_ls_wR_factor_gt 0.3851
_refine_ls_wR_factor_ref 0.4433
_reflns_number_gt 3872
_reflns_number_total 7475
_reflns_threshold_expression >2sigma(I)
_cod_data_source_file c6cc09732d2.cif
_cod_data_source_block test_0m
_cod_depositor_comments
;
The following automatic conversions were performed:

'_symmetry_cell_setting' value 'Monoclinic' changed to 'monoclinic'
according to
/usr/data/users/saulius/crontab/automatic-downloads/rss-feeds/RSC/lib/dictionaries/cif_core.dic
dictionary named 'cif_core.dic' version 2.4.2 from 2011-04-26.

Automatic conversion script
Id: cif_fix_values 4268 2015-11-12 08:31:59Z antanas 

 Adding full bibliography for 7119399--7119402.cif.
;
_cod_original_sg_symbol_H-M P21/c
_cod_database_code 7119402

loop_
_symmetry_equiv_pos_as_xyz
'x, y, z'
'-x, y+1/2, -z+1/2'
'-x, -y, -z'
'x, -y-1/2, z-1/2'

loop_
_atom_site_label
_atom_site_type_symbol
_atom_site_fract_x
_atom_site_fract_y
_atom_site_fract_z
_atom_site_U_iso_or_equiv
_atom_site_adp_type
_atom_site_occupancy
_atom_site_symmetry_multiplicity
_atom_site_calc_flag
_atom_site_refinement_flags
C12 C 0.6316(3) 0.06229(15) 1.0417(3) 0.081(2) Uani 1 1 d G
C11 C 0.7306(3) 0.05369(16) 1.1582(4) 0.098(3) Uani 1 1 d G
C10 C 0.7315(3) 0.08211(18) 1.2509(3) 0.117(4) Uani 1 1 d G
H10 H 0.7977 0.0764 1.3288 0.140 Uiso 1 1 calc R
C9 C 0.6335(3) 0.11913(18) 1.2272(3) 0.132(5) Uani 1 1 d G
H9 H 0.6341 0.1381 1.2893 0.159 Uiso 1 1 calc R
C8 C 0.5345(3) 0.12773(14) 1.1108(2) 0.096(3) Uani 1 1 d G
H8 H 0.4690 0.1525 1.0950 0.115 Uiso 1 1 calc R
C7 C 0.5336(3) 0.09931(12) 1.0181(3) 0.078(2) Uani 1 1 d G
C26 C 0.3853(3) 0.22879(10) 0.9196(3) 0.087(2) Uani 1 1 d GU
H26 H 0.4484 0.2292 0.8974 0.105 Uiso 1 1 calc R
C27 C 0.3761(4) 0.27167(12) 0.9843(3) 0.117(3) Uani 1 1 d GU
H27 H 0.4330 0.3008 1.0052 0.141 Uiso 1 1 calc R
C28 C 0.2819(4) 0.27105(17) 1.0176(3) 0.131(3) Uani 1 1 d GU
H28 H 0.2757 0.2997 1.0608 0.157 Uiso 1 1 calc R
C29 C 0.1968(4) 0.22757(19) 0.9862(3) 0.121(3) Uani 1 1 d GU
H29 H 0.1337 0.2272 1.0085 0.145 Uiso 1 1 calc R
C30 C 0.2060(3) 0.18470(14) 0.9216(3) 0.096(2) Uani 1 1 d GU
H30 H 0.1490 0.1556 0.9006 0.115 Uiso 1 1 calc R
C25 C 0.3002(3) 0.18530(10) 0.8883(2) 0.0755(19) Uani 1 1 d GU
C19 C -0.0755(3) 0.22837(15) 0.5455(3) 0.0778(19) Uani 1 1 d GU
C20 C -0.1516(4) 0.22697(19) 0.4222(3) 0.107(3) Uani 1 1 d GU
H20 H -0.1315 0.2030 0.3786 0.129 Uiso 1 1 calc R
C21 C -0.2577(4) 0.2614(2) 0.3640(3) 0.124(3) Uani 1 1 d GU
H21 H -0.3086 0.2605 0.2815 0.149 Uiso 1 1 calc R
C22 C -0.2878(3) 0.29725(19) 0.4292(4) 0.124(3) Uani 1 1 d GU
H22 H -0.3588 0.3203 0.3902 0.149 Uiso 1 1 calc R
C23 C -0.2117(3) 0.29866(18) 0.5525(4) 0.124(3) Uani 1 1 d GU
H23 H -0.2318 0.3226 0.5961 0.149 Uiso 1 1 calc R
C24 C -0.1056(3) 0.26422(15) 0.6107(3) 0.107(3) Uani 1 1 d GU
H24 H -0.0547 0.2652 0.6932 0.128 Uiso 1 1 calc R
C1 C 0.2586(8) 0.0335(3) 0.4949(7) 0.074(2) Uani 1 1 d .
C2 C 0.1744(8) 0.0724(4) 0.5211(7) 0.078(2) Uani 1 1 d .
H2A H 0.1487 0.1037 0.4690 0.094 Uiso 1 1 calc R
H2B H 0.0969 0.0543 0.5100 0.094 Uiso 1 1 calc R
C3 C 0.2591(7) 0.0892(3) 0.6487(6) 0.0639(18) Uani 1 1 d .
C4 C 0.2371(7) 0.1287(2) 0.7123(7) 0.0585(16) Uani 1 1 d .
C5 C 0.3265(7) 0.1368(3) 0.8341(7) 0.0627(17) Uani 1 1 d .
C6 C 0.4332(7) 0.1035(3) 0.8902(7) 0.0593(17) Uani 1 1 d .
C13 C 0.4575(7) 0.0656(3) 0.8217(7) 0.0686(19) Uani 1 1 d .
C14 C 0.3722(7) 0.0595(3) 0.7003(7) 0.0641(18) Uani 1 1 d .
C15 C 0.3845(8) 0.0209(3) 0.6197(8) 0.075(2) Uani 1 1 d .
H15A H 0.3843 -0.0162 0.6440 0.090 Uiso 1 1 calc R
H15B H 0.4634 0.0273 0.6169 0.090 Uiso 1 1 calc R
C16 C 0.8329(11) 0.0119(6) 1.1853(12) 0.137(5) Uani 1 1 d .
H16A H 0.7924 -0.0223 1.1536 0.206 Uiso 1 1 calc R
H16B H 0.8885 0.0090 1.2699 0.206 Uiso 1 1 calc R
H16C H 0.8836 0.0224 1.1498 0.206 Uiso 1 1 calc R
C17 C 0.1205(8) 0.1623(3) 0.6494(7) 0.0694(19) Uani 1 1 d .
C18 C 0.0323(8) 0.1917(3) 0.6044(7) 0.071(2) Uani 1 1 d .
C31 C 0.2950(10) 0.0592(3) 0.4122(9) 0.086(3) Uani 1 1 d .
C32 C 0.215(2) 0.0873(8) 0.2138(16) 0.168(5) Uani 1 1 d DU
H32 H 0.2965 0.0717 0.2272 0.202 Uiso 1 1 calc R
C33 C 0.227(2) 0.1451(8) 0.205(2) 0.221(7) Uani 1 1 d DU
H33A H 0.2697 0.1523 0.1609 0.332 Uiso 1 1 calc R
H33B H 0.2766 0.1601 0.2837 0.332 Uiso 1 1 calc R
H33C H 0.1419 0.1612 0.1655 0.332 Uiso 1 1 calc R
C34 C 0.116(2) 0.0692(9) 0.0967(17) 0.195(6) Uani 1 1 d U
H34A H 0.0326 0.0825 0.0799 0.292 Uiso 1 1 calc R
H34B H 0.1144 0.0304 0.0945 0.292 Uiso 1 1 calc R
H34C H 0.1355 0.0828 0.0382 0.292 Uiso 1 1 calc R
C35 C 0.1897(8) -0.0204(3) 0.4441(7) 0.066(2) Uani 1 1 d .
C36 C 0.2069(10) -0.1039(4) 0.3595(11) 0.102(3) Uani 1 1 d .
H36 H 0.1478 -0.1143 0.3881 0.122 Uiso 1 1 calc R
C37 C 0.1296(15) -0.1014(6) 0.2308(13) 0.161(6) Uani 1 1 d .
H37A H 0.1840 -0.0914 0.1989 0.242 Uiso 1 1 calc R
H37B H 0.0621 -0.0749 0.2080 0.242 Uiso 1 1 calc R
H37C H 0.0914 -0.1362 0.2003 0.242 Uiso 1 1 calc R
C38 C 0.3210(14) -0.1401(6) 0.419(2) 0.205(10) Uani 1 1 d .
H38A H 0.3801 -0.1322 0.3910 0.308 Uiso 1 1 calc R
H38B H 0.2929 -0.1771 0.4010 0.308 Uiso 1 1 calc R
H38C H 0.3639 -0.1346 0.5035 0.308 Uiso 1 1 calc R
O1 O 0.3942(9) 0.0731(4) 0.4302(9) 0.146(4) Uani 1 1 d .
O2 O 0.1910(6) 0.0637(3) 0.3023(5) 0.0955(19) Uani 1 1 d .
O3 O 0.0943(6) -0.0369(3) 0.4455(6) 0.0824(16) Uani 1 1 d .
O4 O 0.2513(6) -0.0482(3) 0.4031(6) 0.0927(19) Uani 1 1 d .
Se1 Se 0.61053(7) 0.02538(3) 0.90973(8) 0.0784(5) Uani 1 1 d .

loop_
_atom_site_aniso_label
_atom_site_aniso_U_11
_atom_site_aniso_U_22
_atom_site_aniso_U_33
_atom_site_aniso_U_23
_atom_site_aniso_U_13
_atom_site_aniso_U_12
C12 0.069(5) 0.075(5) 0.074(5) 0.021(4) 0.019(4) -0.021(4)
C11 0.074(5) 0.111(7) 0.079(6) 0.034(6) 0.017(5) -0.010(5)
C10 0.106(8) 0.148(11) 0.060(6) 0.027(6) 0.015(5) -0.008(7)
C9 0.171(13) 0.158(12) 0.062(7) -0.006(7) 0.054(8) -0.036(10)
C8 0.125(8) 0.091(6) 0.072(6) 0.000(5) 0.049(6) -0.015(6)
C7 0.085(5) 0.068(5) 0.080(6) 0.015(4) 0.040(5) -0.016(4)
C26 0.106(5) 0.058(4) 0.116(5) -0.020(4) 0.068(4) -0.019(3)
C27 0.135(6) 0.086(5) 0.137(6) -0.041(4) 0.073(5) -0.025(5)
C28 0.140(6) 0.112(5) 0.150(6) -0.042(5) 0.080(5) -0.006(5)
C29 0.123(6) 0.128(6) 0.141(6) -0.025(5) 0.089(5) -0.001(5)
C30 0.109(5) 0.090(5) 0.114(5) -0.011(4) 0.075(4) -0.007(4)
C25 0.090(4) 0.065(4) 0.091(5) -0.007(3) 0.060(4) -0.016(3)
C19 0.078(4) 0.064(4) 0.109(5) 0.014(4) 0.060(4) 0.015(3)
C20 0.094(5) 0.084(5) 0.125(5) 0.008(5) 0.041(4) 0.014(4)
C21 0.099(5) 0.112(6) 0.137(6) 0.025(5) 0.040(5) 0.013(4)
C22 0.097(5) 0.116(6) 0.148(6) 0.033(5) 0.053(5) 0.034(5)
C23 0.112(5) 0.114(6) 0.148(6) 0.014(5) 0.067(5) 0.047(5)
C24 0.108(5) 0.092(5) 0.124(6) 0.005(4) 0.061(5) 0.035(4)
C1 0.072(5) 0.064(4) 0.065(5) -0.006(4) 0.019(4) 0.017(4)
C2 0.071(5) 0.089(5) 0.058(5) 0.000(4) 0.019(4) 0.023(4)
C3 0.061(4) 0.050(4) 0.063(4) 0.002(3) 0.017(3) 0.006(3)
C4 0.058(4) 0.043(3) 0.076(5) -0.004(3) 0.036(4) 0.002(3)
C5 0.068(4) 0.052(4) 0.077(5) 0.003(3) 0.042(4) -0.004(3)
C6 0.071(4) 0.046(3) 0.071(5) 0.000(3) 0.044(4) -0.011(3)
C13 0.058(4) 0.053(4) 0.078(5) -0.003(3) 0.022(4) -0.001(3)
C14 0.047(3) 0.057(4) 0.069(5) 0.002(3) 0.015(3) 0.011(3)
C15 0.055(4) 0.074(5) 0.071(5) -0.016(4) 0.013(4) 0.014(3)
C16 0.075(7) 0.181(12) 0.109(9) 0.086(9) 0.012(6) 0.015(7)
C17 0.070(5) 0.053(4) 0.077(5) -0.001(4) 0.032(4) -0.002(3)
C18 0.072(5) 0.063(4) 0.085(5) 0.012(4) 0.045(4) 0.022(4)
C31 0.075(5) 0.062(5) 0.097(7) -0.003(4) 0.026(5) -0.006(4)
C32 0.178(10) 0.175(10) 0.151(9) 0.014(9) 0.083(8) -0.027(9)
C33 0.225(13) 0.189(10) 0.212(12) 0.018(11) 0.081(10) -0.010(12)
C34 0.215(13) 0.222(13) 0.149(10) -0.004(9) 0.092(9) -0.016(11)
C35 0.056(4) 0.067(4) 0.052(4) 0.004(3) 0.009(3) 0.012(3)
C36 0.093(6) 0.074(5) 0.141(10) -0.046(6) 0.059(7) -0.023(5)
C37 0.129(11) 0.115(9) 0.145(13) -0.036(9) -0.002(9) -0.004(9)
C38 0.102(10) 0.097(9) 0.32(3) -0.072(13) 0.036(13) -0.011(8)
O1 0.115(7) 0.137(7) 0.141(8) 0.016(6) 0.031(6) -0.048(6)
O2 0.091(4) 0.126(5) 0.063(4) 0.016(3) 0.033(3) 0.006(4)
O3 0.078(4) 0.084(4) 0.094(4) -0.006(3) 0.049(3) 0.000(3)
O4 0.082(4) 0.075(4) 0.139(6) -0.037(4) 0.069(4) -0.019(3)
Se1 0.0533(5) 0.0685(6) 0.0850(7) 0.0117(4) 0.0135(4) 0.0067(3)

loop_
_atom_type_symbol
_atom_type_description
_atom_type_scat_dispersion_real
_atom_type_scat_dispersion_imag
_atom_type_scat_source
C C 0.0033 0.0016 'International Tables Vol C Tables 4.2.6.8 and 6.1.1.4'
H H 0.0000 0.0000 'International Tables Vol C Tables 4.2.6.8 and 6.1.1.4'
O O 0.0106 0.0060 'International Tables Vol C Tables 4.2.6.8 and 6.1.1.4'
Se Se -0.0929 2.2259 'International Tables Vol C Tables 4.2.6.8 and 6.1.1.4'

loop_
_geom_angle_atom_site_label_1
_geom_angle_atom_site_label_2
_geom_angle_atom_site_label_3
_geom_angle
C11 C12 C7 120.0
C11 C12 Se1 125.57(9)
C7 C12 Se1 114.34(9)
C10 C11 C12 120.0
C10 C11 C16 119.5(6)
C12 C11 C16 120.4(6)
C11 C10 C9 120.0
C11 C10 H10 120.0
C9 C10 H10 120.0
C8 C9 C10 120.0
C8 C9 H9 120.0
C10 C9 H9 120.0
C9 C8 C7 120.0
C9 C8 H8 120.0
C7 C8 H8 120.0
C8 C7 C12 120.0
C8 C7 C6 125.9(3)
C12 C7 C6 114.1(3)
C25 C26 C27 120.0
C25 C26 H26 120.0
C27 C26 H26 120.0
C28 C27 C26 120.0
C28 C27 H27 120.0
C26 C27 H27 120.0
C27 C28 C29 120.0
C27 C28 H28 120.0
C29 C28 H28 120.0
C30 C29 C28 120.0
C30 C29 H29 120.0
C28 C29 H29 120.0
C29 C30 C25 120.0
C29 C30 H30 120.0
C25 C30 H30 120.0
C26 C25 C30 120.0
C26 C25 C5 117.5(3)
C30 C25 C5 121.9(3)
C20 C19 C24 120.0
C20 C19 C18 119.3(3)
C24 C19 C18 120.7(3)
C19 C20 C21 120.0
C19 C20 H20 120.0
C21 C20 H20 120.0
C22 C21 C20 120.0
C22 C21 H21 120.0
C20 C21 H21 120.0
C23 C22 C21 120.0
C23 C22 H22 120.0
C21 C22 H22 120.0
C22 C23 C24 120.0
C22 C23 H23 120.0
C24 C23 H23 120.0
C23 C24 C19 120.0
C23 C24 H24 120.0
C19 C24 H24 120.0
C31 C1 C35 110.3(7)
C31 C1 C2 110.5(7)
C35 C1 C2 111.8(7)
C31 C1 C15 110.7(8)
C35 C1 C15 107.1(6)
C2 C1 C15 106.3(6)
C3 C2 C1 105.4(6)
C3 C2 H2A 110.7
C1 C2 H2A 110.7
C3 C2 H2B 110.7
C1 C2 H2B 110.7
H2A C2 H2B 108.8
C14 C3 C4 121.1(7)
C14 C3 C2 109.9(6)
C4 C3 C2 129.0(6)
C3 C4 C5 120.5(6)
C3 C4 C17 118.4(7)
C5 C4 C17 121.1(6)
C6 C5 C4 119.1(6)
C6 C5 C25 125.7(7)
C4 C5 C25 115.0(6)
C5 C6 C13 119.1(7)
C5 C6 C7 130.2(6)
C13 C6 C7 110.7(6)
C14 C13 C6 121.4(7)
C14 C13 Se1 124.5(6)
C6 C13 Se1 114.1(6)
C3 C14 C13 118.2(7)
C3 C14 C15 114.8(7)
C13 C14 C15 126.8(6)
C14 C15 C1 102.6(6)
C14 C15 H15A 111.3
C1 C15 H15A 111.3
C14 C15 H15B 111.3
C1 C15 H15B 111.3
H15A C15 H15B 109.2
C11 C16 H16A 109.5
C11 C16 H16B 109.5
H16A C16 H16B 109.5
C11 C16 H16C 109.5
H16A C16 H16C 109.5
H16B C16 H16C 109.5
C18 C17 C4 175.5(9)
C17 C18 C19 178.0(8)
O1 C31 O2 120.0(11)
O1 C31 C1 129.1(10)
O2 C31 C1 110.9(8)
O2 C32 C33 122.0(18)
O2 C32 C34 109.5(15)
C33 C32 C34 106.5(18)
O2 C32 H32 105.9
C33 C32 H32 105.9
C34 C32 H32 105.9
C32 C33 H33A 109.5
C32 C33 H33B 109.5
H33A C33 H33B 109.5
C32 C33 H33C 109.5
H33A C33 H33C 109.5
H33B C33 H33C 109.5
C32 C34 H34A 109.5
C32 C34 H34B 109.5
H34A C34 H34B 109.5
C32 C34 H34C 109.5
H34A C34 H34C 109.5
H34B C34 H34C 109.5
O3 C35 O4 123.6(7)
O3 C35 C1 126.0(7)
O4 C35 C1 110.4(7)
C37 C36 O4 107.5(10)
C37 C36 C38 120.8(13)
O4 C36 C38 107.8(9)
C37 C36 H36 106.7
O4 C36 H36 106.7
C38 C36 H36 106.7
C36 C37 H37A 109.5
C36 C37 H37B 109.5
H37A C37 H37B 109.5
C36 C37 H37C 109.5
H37A C37 H37C 109.5
H37B C37 H37C 109.5
C36 C38 H38A 109.5
C36 C38 H38B 109.5
H38A C38 H38B 109.5
C36 C38 H38C 109.5
H38A C38 H38C 109.5
H38B C38 H38C 109.5
C31 O2 C32 116.0(11)
C35 O4 C36 118.9(7)
C12 Se1 C13 86.7(3)

loop_
_geom_bond_atom_site_label_1
_geom_bond_atom_site_label_2
_geom_bond_distance
C12 C11 1.3900
C12 C7 1.3900
C12 Se1 1.845(4)
C11 C10 1.3900
C11 C16 1.497(14)
C10 C9 1.3900
C10 H10 0.9300
C9 C8 1.3900
C9 H9 0.9300
C8 C7 1.3900
C8 H8 0.9300
C7 C6 1.485(8)
C26 C25 1.3900
C26 C27 1.3901
C26 H26 0.9300
C27 C28 1.3899
C27 H27 0.9300
C28 C29 1.3900
C28 H28 0.9300
C29 C30 1.3899
C29 H29 0.9300
C30 C25 1.3900
C30 H30 0.9300
C25 C5 1.500(8)
C19 C20 1.3900
C19 C24 1.3901
C19 C18 1.438(7)
C20 C21 1.3900
C20 H20 0.9300
C21 C22 1.3900
C21 H21 0.9300
C22 C23 1.3900
C22 H22 0.9300
C23 C24 1.3900
C23 H23 0.9300
C24 H24 0.9300
C1 C31 1.486(14)
C1 C35 1.531(11)
C1 C2 1.545(11)
C1 C15 1.593(11)
C2 C3 1.502(10)
C2 H2A 0.9700
C2 H2B 0.9700
C3 C14 1.377(9)
C3 C4 1.386(10)
C4 C5 1.409(11)
C4 C17 1.465(10)
C5 C6 1.376(10)
C6 C13 1.418(11)
C13 C14 1.390(11)
C13 Se1 1.877(7)
C14 C15 1.477(11)
C15 H15A 0.9700
C15 H15B 0.9700
C16 H16A 0.9600
C16 H16B 0.9600
C16 H16C 0.9600
C17 C18 1.165(10)
C31 O1 1.135(12)
C31 O2 1.346(11)
C32 O2 1.436(17)
C32 C33 1.444(16)
C32 C34 1.45(2)
C32 H32 0.9800
C33 H33A 0.9600
C33 H33B 0.9600
C33 H33C 0.9600
C34 H34A 0.9600
C34 H34B 0.9600
C34 H34C 0.9600
C35 O3 1.215(10)
C35 O4 1.298(10)
C36 C37 1.450(17)
C36 O4 1.480(10)
C36 C38 1.480(18)
C36 H36 0.9800
C37 H37A 0.9600
C37 H37B 0.9600
C37 H37C 0.9600
C38 H38A 0.9600
C38 H38B 0.9600
C38 H38C 0.9600

loop_
_geom_torsion_atom_site_label_1
_geom_torsion_atom_site_label_2
_geom_torsion_atom_site_label_3
_geom_torsion_atom_site_label_4
_geom_torsion
C7 C12 C11 C10 0.0
Se1 C12 C11 C10 -176.3(3)
C7 C12 C11 C16 176.9(6)
Se1 C12 C11 C16 0.7(6)
C12 C11 C10 C9 0.0
C16 C11 C10 C9 -177.0(6)
C11 C10 C9 C8 0.0
C10 C9 C8 C7 0.0
C9 C8 C7 C12 0.0
C9 C8 C7 C6 178.7(3)
C11 C12 C7 C8 0.0
Se1 C12 C7 C8 176.7(2)
C11 C12 C7 C6 -178.8(3)
Se1 C12 C7 C6 -2.1(3)
C25 C26 C27 C28 0.0
C26 C27 C28 C29 0.0
C27 C28 C29 C30 0.0
C28 C29 C30 C25 0.0
C27 C26 C25 C30 0.0
C27 C26 C25 C5 -171.5(3)
C29 C30 C25 C26 0.0
C29 C30 C25 C5 171.1(4)
C24 C19 C20 C21 0.0
C18 C19 C20 C21 178.8(4)
C19 C20 C21 C22 0.0
C20 C21 C22 C23 0.0
C21 C22 C23 C24 0.0
C22 C23 C24 C19 0.0
C20 C19 C24 C23 0.0
C18 C19 C24 C23 -178.8(4)
C31 C1 C2 C3 -110.0(8)
C35 C1 C2 C3 126.7(7)
C15 C1 C2 C3 10.2(9)
C1 C2 C3 C14 -7.7(10)
C1 C2 C3 C4 171.1(8)
C14 C3 C4 C5 -4.3(11)
C2 C3 C4 C5 177.1(8)
C14 C3 C4 C17 174.5(7)
C2 C3 C4 C17 -4.2(12)
C3 C4 C5 C6 -2.7(10)
C17 C4 C5 C6 178.5(6)
C3 C4 C5 C25 172.4(5)
C17 C4 C5 C25 -6.4(9)
C26 C25 C5 C6 65.0(7)
C30 C25 C5 C6 -106.4(6)
C26 C25 C5 C4 -109.8(5)
C30 C25 C5 C4 78.9(6)
C4 C5 C6 C13 6.4(9)
C25 C5 C6 C13 -168.1(6)
C4 C5 C6 C7 -172.9(6)
C25 C5 C6 C7 12.5(10)
C8 C7 C6 C5 4.1(8)
C12 C7 C6 C5 -177.2(6)
C8 C7 C6 C13 -175.3(4)
C12 C7 C6 C13 3.5(6)
C5 C6 C13 C14 -3.5(10)
C7 C6 C13 C14 176.0(6)
C5 C6 C13 Se1 177.3(5)
C7 C6 C13 Se1 -3.2(7)
C4 C3 C14 C13 7.2(11)
C2 C3 C14 C13 -173.9(7)
C4 C3 C14 C15 -177.1(7)
C2 C3 C14 C15 1.8(10)
C6 C13 C14 C3 -3.4(11)
Se1 C13 C14 C3 175.8(6)
C6 C13 C14 C15 -178.5(8)
Se1 C13 C14 C15 0.7(12)
C3 C14 C15 C1 4.6(10)
C13 C14 C15 C1 179.9(8)
C31 C1 C15 C14 111.0(8)
C35 C1 C15 C14 -128.6(7)
C2 C1 C15 C14 -9.0(9)
C3 C4 C17 C18 -148(11)
C5 C4 C17 C18 30(11)
C4 C17 C18 C19 103(27)
C20 C19 C18 C17 38(25)
C24 C19 C18 C17 -143(25)
C35 C1 C31 O1 -124.2(12)
C2 C1 C31 O1 111.7(12)
C15 C1 C31 O1 -5.8(14)
C35 C1 C31 O2 53.8(9)
C2 C1 C31 O2 -70.3(9)
C15 C1 C31 O2 172.2(7)
C31 C1 C35 O3 -138.0(8)
C2 C1 C35 O3 -14.6(11)
C15 C1 C35 O3 101.5(9)
C31 C1 C35 O4 45.2(9)
C2 C1 C35 O4 168.5(7)
C15 C1 C35 O4 -75.4(9)
O1 C31 O2 C32 -1.0(16)
C1 C31 O2 C32 -179.2(10)
C33 C32 O2 C31 -79(2)
C34 C32 O2 C31 155.6(14)
O3 C35 O4 C36 -2.2(13)
C1 C35 O4 C36 174.7(8)
C37 C36 O4 C35 99.9(12)
C38 C36 O4 C35 -128.5(13)
C11 C12 Se1 C13 176.7(3)
C7 C12 Se1 C13 0.3(3)
C14 C13 Se1 C12 -177.4(7)
C6 C13 Se1 C12 1.8(5)
